data_1560937
loop_
_publ_author_name
'Cramer, Alisha J.'
'Cole, Jacqueline M.'

_publ_section_title
;
 Host-guest prospects of neodymium and gadolinium ultraphosphate
 frameworks for nuclear waste storage: Multi-temperature topological
 analysis of nanoporous cages in RP5O14
;
_journal_name_full 'Journal of Solid State Chemistry'
_journal_page_first 250
_journal_page_last 257
_journal_paper_doi 10.1016/j.jssc.2018.07.020
_journal_volume 266
_journal_year 2018
_chemical_formula_sum 'Nd O14 P5'
_chemical_formula_weight 523.09
_space_group_IT_number 14
_space_group_name_Hall '-P 2ybc'
_space_group_name_H-M_alt 'P 1 21/c 1'
_symmetry_cell_setting monoclinic
_symmetry_space_group_name_H-M 'P 1 21/c 1'
_atom_sites_solution_hydrogens none
_atom_sites_solution_primary direct
_atom_sites_solution_secondary difmap
_audit_creation_method SHELXL-97
_cell_angle_alpha 90.00
_cell_angle_beta 90.595(7)
_cell_angle_gamma 90.00
_cell_formula_units_Z 4
_cell_length_a 8.7514(14)
_cell_length_b 8.9848(12)
_cell_length_c 13.0164(17)
_cell_measurement_reflns_used 512
_cell_measurement_temperature 170(2)
_cell_measurement_theta_max 28.28
_cell_measurement_theta_min 2.0
_cell_volume 1023.4(3)
_computing_cell_refinement
;
Rigaku CrystalClear-SM Expert 2.0
;
_computing_data_collection 'Rigaku CrystalClear-SM Expert 2.0'
_computing_data_reduction
;
Rigaku CrystalClear-SM Expert 2.0
;
_computing_molecular_graphics
;
SHELXTL-PLUS (Sheldrick, 1995)
;
_computing_publication_material 'SHELXL-97 (Sheldrick, 1997)'
_computing_structure_refinement 'SHELXL-97 (Sheldrick, 1997)'
_computing_structure_solution 'SHELXS-97 (Sheldrick, 1990)'
_diffrn_ambient_temperature 170(2)
_diffrn_measured_fraction_theta_full 0.876
_diffrn_measured_fraction_theta_max 0.876
_diffrn_measurement_device_type 'Rigaku Saturn 724+ CCD'
_diffrn_measurement_method '\w scans'
_diffrn_radiation_monochromator graphite
_diffrn_radiation_source 'fine-focus sealed tube'
_diffrn_radiation_type MoK\a
_diffrn_radiation_wavelength 0.71073
_diffrn_reflns_av_R_equivalents 0.0812
_diffrn_reflns_av_sigmaI/netI 0.0554
_diffrn_reflns_limit_h_max 8
_diffrn_reflns_limit_h_min -11
_diffrn_reflns_limit_k_max 11
_diffrn_reflns_limit_k_min -10
_diffrn_reflns_limit_l_max 14
_diffrn_reflns_limit_l_min -17
_diffrn_reflns_number 3505
_diffrn_reflns_theta_full 28.27
_diffrn_reflns_theta_max 28.27
_diffrn_reflns_theta_min 1.56
_diffrn_standards_decay_% 0
_diffrn_standards_interval_count 0
_diffrn_standards_interval_time 0
_diffrn_standards_number 0
_exptl_absorpt_coefficient_mu 5.943
_exptl_absorpt_correction_T_max 0.743
_exptl_absorpt_correction_T_min 0.317
_exptl_absorpt_correction_type empirical
_exptl_absorpt_process_details
;
T. Higashi, ABSCOR, empirical absorption correction
;
_exptl_crystal_colour purple
_exptl_crystal_density_diffrn 3.395
_exptl_crystal_density_method 'not measured'
_exptl_crystal_description plate
_exptl_crystal_F_000 988
_exptl_crystal_size_max 0.2
_exptl_crystal_size_mid 0.2
_exptl_crystal_size_min 0.05
_refine_diff_density_max 2.655
_refine_diff_density_min -3.083
_refine_diff_density_rms 0.419
_refine_ls_extinction_coef 0.0021(9)
_refine_ls_extinction_expression Fc^*^=kFc[1+0.001xFc^2^\l^3^/sin(2\q)]^-1/4^
_refine_ls_extinction_method SHELXL
_refine_ls_goodness_of_fit_ref 1.078
_refine_ls_hydrogen_treatment none
_refine_ls_matrix_type full
_refine_ls_number_parameters 183
_refine_ls_number_reflns 2219
_refine_ls_number_restraints 0
_refine_ls_restrained_S_all 1.078
_refine_ls_R_factor_all 0.0607
_refine_ls_R_factor_gt 0.0602
_refine_ls_shift/su_max 0.000
_refine_ls_shift/su_mean 0.000
_refine_ls_structure_factor_coef Fsqd
_refine_ls_weighting_details 'calc w=1/[\s^2^(Fo^2^)+(0.1236P)^2^+6.5374P] where P=(Fo^2^+2Fc^2^)/3'
_refine_ls_weighting_scheme calc
_refine_ls_wR_factor_gt 0.1693
_refine_ls_wR_factor_ref 0.1702
_reflns_number_gt 2175
_reflns_number_total 2219
_reflns_threshold_expression >2sigma(I)
_cod_data_source_file nd_013_170_b1.cif
_cod_data_source_block nd_013_170_b1
_cod_original_sg_symbol_H-M P2(1)/c
_cod_database_code 1560937

loop_
_symmetry_equiv_pos_as_xyz
'x, y, z'
'-x, y+1/2, -z+1/2'
'-x, -y, -z'
'x, -y-1/2, z-1/2'

loop_
_atom_site_label
_atom_site_type_symbol
_atom_site_fract_x
_atom_site_fract_y
_atom_site_fract_z
_atom_site_U_iso_or_equiv
_atom_site_adp_type
_atom_site_occupancy
_atom_site_symmetry_multiplicity
_atom_site_calc_flag
_atom_site_refinement_flags
_atom_site_disorder_assembly
_atom_site_disorder_group
Nd1 Nd 0.72268(4) 0.19067(4) 0.50153(3) 0.0078(2) Uani 1 1 d . . .
P1 P 0.7536(2) 0.5478(2) 0.66457(14) 0.0082(4) Uani 1 1 d . . .
P2 P 0.7757(2) 0.5524(2) 0.33695(14) 0.0079(4) Uani 1 1 d . . .
P3 P 1.0082(2) 0.50283(19) 0.17430(14) 0.0082(4) Uani 1 1 d . . .
P4 P 0.6865(2) 0.7536(2) 0.49973(14) 0.0082(4) Uani 1 1 d . . .
P5 P 0.4902(2) 0.4929(2) 0.79502(14) 0.0084(4) Uani 1 1 d . . .
O1 O 0.7960(7) 0.6854(5) 0.4125(5) 0.0111(11) Uani 1 1 d . . .
O2 O 0.7763(8) 0.6925(5) 0.6013(5) 0.0108(12) Uani 1 1 d . . .
O3 O 0.4681(7) 0.3148(5) 0.5075(4) 0.0106(10) Uani 1 1 d . . .
O4 O 0.7814(7) 0.4087(6) 0.6095(4) 0.0134(10) Uani 1 1 d . . .
O5 O 0.7079(7) -0.0834(7) 0.4980(4) 0.0158(12) Uani 1 1 d . . .
O6 O 0.7694(7) 0.4048(6) 0.3840(4) 0.0128(10) Uani 1 1 d . . .
O7 O 0.5890(7) 0.5677(6) 0.7051(4) 0.0131(10) Uani 1 1 d . . .
O8 O 0.9133(7) 0.5820(6) 0.2649(4) 0.0124(10) Uani 1 1 d . . .
O9 O 0.5838(6) 0.1199(6) 0.3490(4) 0.0150(11) Uani 1 1 d . . .
O10 O 0.5881(7) 0.1148(6) 0.6516(4) 0.0151(11) Uani 1 1 d . . .
O11 O 0.9170(6) 0.1155(6) 0.6251(4) 0.0126(10) Uani 1 1 d . . .
O12 O 0.8623(6) 0.5800(5) 0.7580(4) 0.0100(10) Uani 1 1 d . . .
O13 O 0.6319(6) 0.5998(6) 0.2725(4) 0.0130(10) Uani 1 1 d . . .
O14 O 0.9232(6) 0.1233(6) 0.3859(4) 0.0131(10) Uani 1 1 d . . .

loop_
_atom_site_aniso_label
_atom_site_aniso_U_11
_atom_site_aniso_U_22
_atom_site_aniso_U_33
_atom_site_aniso_U_23
_atom_site_aniso_U_13
_atom_site_aniso_U_12
Nd1 0.0106(3) 0.0065(3) 0.0064(3) -0.00015(9) 0.00085(18) -0.00007(10)
P1 0.0111(8) 0.0071(8) 0.0065(9) -0.0005(6) 0.0008(6) 0.0001(6)
P2 0.0094(8) 0.0078(8) 0.0064(9) 0.0000(6) 0.0011(6) 0.0009(6)
P3 0.0100(8) 0.0076(8) 0.0069(8) -0.0003(6) 0.0006(6) 0.0001(6)
P4 0.0121(8) 0.0057(9) 0.0067(8) 0.0000(5) 0.0009(6) 0.0006(6)
P5 0.0103(8) 0.0090(8) 0.0060(8) 0.0005(6) 0.0015(6) 0.0011(6)
O1 0.011(2) 0.011(3) 0.011(3) -0.0046(16) 0.003(2) -0.0025(17)
O2 0.014(3) 0.011(3) 0.008(3) 0.0020(16) -0.003(2) 0.0021(16)
O3 0.013(2) 0.014(2) 0.005(3) 0.0002(15) 0.004(2) -0.0025(17)
O4 0.016(3) 0.011(2) 0.013(3) -0.0056(19) 0.001(2) 0.003(2)
O5 0.018(3) 0.009(3) 0.021(3) 0.0005(18) 0.002(2) -0.0020(19)
O6 0.017(3) 0.011(2) 0.011(2) 0.0022(19) 0.0026(19) 0.000(2)
O7 0.014(3) 0.016(3) 0.009(3) 0.0035(19) 0.0044(19) 0.005(2)
O8 0.019(3) 0.009(2) 0.009(2) -0.0008(18) 0.0060(19) -0.0022(19)
O9 0.016(3) 0.018(3) 0.011(3) -0.0035(19) 0.0041(19) -0.002(2)
O10 0.020(3) 0.011(2) 0.014(3) 0.0027(19) 0.000(2) 0.000(2)
O11 0.014(2) 0.011(2) 0.013(2) 0.0033(18) -0.0046(19) 0.0024(19)
O12 0.016(3) 0.006(2) 0.008(2) -0.0053(17) -0.0014(18) 0.0038(18)
O13 0.016(3) 0.008(2) 0.014(3) 0.0005(19) -0.002(2) 0.000(2)
O14 0.015(2) 0.015(3) 0.010(2) -0.0028(18) 0.0030(19) 0.000(2)

loop_
_atom_type_symbol
_atom_type_description
_atom_type_scat_dispersion_real
_atom_type_scat_dispersion_imag
_atom_type_scat_source
O O 0.0106 0.0060 'International Tables Vol C Tables 4.2.6.8 and 6.1.1.4'
P P 0.1023 0.0942 'International Tables Vol C Tables 4.2.6.8 and 6.1.1.4'
Nd Nd -0.1943 3.0179 'International Tables Vol C Tables 4.2.6.8 and 6.1.1.4'

loop_
_geom_angle_atom_site_label_1
_geom_angle_atom_site_label_2
_geom_angle_atom_site_label_3
_geom_angle
_geom_angle_site_symmetry_1
_geom_angle_site_symmetry_3
O10 Nd1 O14 144.1(2) . .
O10 Nd1 O9 110.52(19) . .
O14 Nd1 O9 77.41(19) . .
O10 Nd1 O11 74.12(19) . .
O14 Nd1 O11 80.42(19) . .
O9 Nd1 O11 145.1(2) . .
O10 Nd1 O4 82.08(19) . .
O14 Nd1 O4 114.12(19) . .
O9 Nd1 O4 141.54(19) . .
O11 Nd1 O4 72.67(19) . .
O10 Nd1 O5 72.81(19) . .
O14 Nd1 O5 77.01(19) . .
O9 Nd1 O5 72.20(19) . .
O11 Nd1 O5 76.74(19) . .
O4 Nd1 O5 144.66(18) . .
O10 Nd1 O3 69.77(18) . .
O14 Nd1 O3 142.31(18) . .
O9 Nd1 O3 72.53(18) . .
O11 Nd1 O3 136.43(19) . .
O4 Nd1 O3 78.91(18) . .
O5 Nd1 O3 113.61(18) . .
O10 Nd1 O6 143.74(19) . .
O14 Nd1 O6 71.60(18) . .
O9 Nd1 O6 77.41(19) . .
O11 Nd1 O6 120.24(19) . .
O4 Nd1 O6 72.7(2) . .
O5 Nd1 O6 140.13(18) . .
O3 Nd1 O6 80.00(17) . .
O4 P1 O7 115.2(3) . .
O4 P1 O2 115.6(3) . .
O7 P1 O2 102.0(3) . .
O4 P1 O12 115.9(3) . .
O7 P1 O12 105.9(3) . .
O2 P1 O12 100.2(3) . .
O6 P2 O1 115.9(3) . .
O6 P2 O8 116.1(3) . .
O1 P2 O8 99.5(3) . .
O6 P2 O13 116.0(3) . .
O1 P2 O13 102.4(3) . .
O8 P2 O13 104.7(3) . .
O14 P3 O11 121.6(3) 2_755 4_565
O14 P3 O12 110.1(3) 2_755 3_766
O11 P3 O12 106.2(3) 4_565 3_766
O14 P3 O8 106.3(3) 2_755 .
O11 P3 O8 110.8(3) 4_565 .
O12 P3 O8 99.7(3) 3_766 .
O5 P4 O3 121.6(3) 1_565 3_666
O5 P4 O1 106.8(3) 1_565 .
O3 P4 O1 110.1(3) 3_666 .
O5 P4 O2 106.7(3) 1_565 .
O3 P4 O2 110.1(3) 3_666 .
O1 P4 O2 99.1(3) . .
O10 P5 O9 123.1(3) 2_656 4_566
O10 P5 O13 109.5(3) 2_656 3_666
O9 P5 O13 105.5(3) 4_566 3_666
O10 P5 O7 106.8(3) 2_656 .
O9 P5 O7 109.4(3) 4_566 .
O13 P5 O7 100.2(3) 3_666 .
P2 O1 P4 132.2(4) . .
P1 O2 P4 130.6(4) . .
P4 O3 Nd1 128.7(3) 3_666 .
P1 O4 Nd1 157.7(4) . .
P4 O5 Nd1 175.3(4) 1_545 .
P2 O6 Nd1 164.5(4) . .
P1 O7 P5 135.1(4) . .
P2 O8 P3 140.5(4) . .
P5 O9 Nd1 148.0(3) 4_565 .
P5 O10 Nd1 146.6(3) 2_646 .
P3 O11 Nd1 149.7(3) 4_566 .
P1 O12 P3 139.4(3) . 3_766
P2 O13 P5 132.7(4) . 3_666
P3 O14 Nd1 145.7(3) 2_745 .

loop_
_geom_bond_atom_site_label_1
_geom_bond_atom_site_label_2
_geom_bond_distance
_geom_bond_site_symmetry_2
Nd1 O10 2.391(6) .
Nd1 O14 2.401(5) .
Nd1 O9 2.402(6) .
Nd1 O11 2.425(5) .
Nd1 O4 2.462(6) .
Nd1 O5 2.466(7) .
Nd1 O3 2.493(6) .
Nd1 O6 2.494(6) .
P1 O4 1.462(6) .
P1 O7 1.550(6) .
P1 O2 1.553(5) .
P1 O12 1.563(5) .
P2 O6 1.462(6) .
P2 O1 1.557(5) .
P2 O8 1.557(6) .
P2 O13 1.564(6) .
P3 O14 1.469(5) 2_755
P3 O11 1.472(5) 4_565
P3 O12 1.611(5) 3_766
P3 O8 1.615(6) .
P4 O5 1.476(6) 1_565
P4 O3 1.488(6) 3_666
P4 O1 1.614(6) .
P4 O2 1.626(6) .
P5 O10 1.470(6) 2_656
P5 O9 1.477(6) 4_566
P5 O13 1.609(6) 3_666
P5 O7 1.609(6) .
O3 P4 1.488(6) 3_666
O5 P4 1.476(6) 1_545
O9 P5 1.477(6) 4_565
O10 P5 1.470(6) 2_646
O11 P3 1.472(5) 4_566
O12 P3 1.611(5) 3_766
O13 P5 1.609(6) 3_666
O14 P3 1.469(5) 2_745

_cod_database_fobs_code 1560937
